data_7003587
loop_
_publ_author_name
'Yuste, C.'
'Armentano, D.'
'Marino, N.'
'Ca\~nadillas-Delgado, L.'
'Delgado, F. S.'
'Ruiz-P\'erez, C.'
'Rillema, D. P.'
'Lloret, F.'
'Julve, M.'

_publ_section_title
;
 Synthesis, crystal structures and magnetic properties of
 tricyanomethanide-containing copper(II) complexes
;
_journal_issue 12
_journal_name_full 'Dalton Transactions'
_journal_page_first 1583
_journal_page_last 1596
_journal_paper_doi 10.1039/b717347d
_journal_year 2008
_chemical_formula_sum 'C40 H19 Cu2 N18 O1.5'
_chemical_formula_weight 902.81
_chemical_name_systematic
;
?
;
_space_group_IT_number 2
_symmetry_cell_setting triclinic
_symmetry_space_group_name_Hall '-P 1'
_symmetry_space_group_name_H-M 'P -1'
_atom_sites_solution_hydrogens geom
_atom_sites_solution_primary direct
_atom_sites_solution_secondary difmap
_audit_creation_method SHELXL-97
_cell_angle_alpha 80.965(6)
_cell_angle_beta 88.684(6)
_cell_angle_gamma 89.289(4)
_cell_formula_units_Z 2
_cell_length_a 9.8741(6)
_cell_length_b 12.8989(7)
_cell_length_c 16.0258(8)
_cell_measurement_temperature 293(2)
_cell_volume 2015.2(2)
_computing_cell_refinement 'Dirax/lsq (Duisenberg & Schreurs, 1989-2000)'
_computing_data_collection 'Collect (Nonius BV, 1997-2000)'
_computing_data_reduction 'EvalCCD (Duisenberg & Schreurs 1990-2000)'
_computing_molecular_graphics 'Ortep-3 for Windows (Farrugia, 1997)'
_computing_publication_material 'WinGX publication routines (Farrugia, 1999)'
_computing_structure_refinement 'SHELXL-97 (Sheldrick, 1997)'
_computing_structure_solution 'SHELXS-97 (Sheldrick, 1997)'
_diffrn_ambient_temperature 293(2)
_diffrn_detector 'CCD plate'
_diffrn_detector_area_resol_mean 9
_diffrn_measured_fraction_theta_full 0.957
_diffrn_measured_fraction_theta_max 0.957
_diffrn_measurement_device '95mm CCD camera on \k-goniostat'
_diffrn_measurement_device_type KappaCCD
_diffrn_measurement_method 'CCD rotation images, thick slices'
_diffrn_radiation_monochromator 'horizonally mounted graphite crystal'
_diffrn_radiation_probe x-ray
_diffrn_radiation_source 'fine-focus sealed tube'
_diffrn_radiation_type Mok\a
_diffrn_radiation_wavelength 0.71073
_diffrn_reflns_av_R_equivalents 0.0407
_diffrn_reflns_av_sigmaI/netI 0.0897
_diffrn_reflns_limit_h_max 12
_diffrn_reflns_limit_h_min -10
_diffrn_reflns_limit_k_max 16
_diffrn_reflns_limit_k_min -16
_diffrn_reflns_limit_l_max 20
_diffrn_reflns_limit_l_min -18
_diffrn_reflns_number 18852
_diffrn_reflns_theta_full 27.50
_diffrn_reflns_theta_max 27.50
_diffrn_reflns_theta_min 6.41
_diffrn_source 'Enraf Nonius FR590'
_exptl_absorpt_coefficient_mu 1.115
_exptl_absorpt_correction_type none
_exptl_crystal_colour braun
_exptl_crystal_density_diffrn 1.488
_exptl_crystal_density_method 'not measured'
_exptl_crystal_description sheet
_exptl_crystal_F_000 910
_exptl_crystal_size_max 0.8
_exptl_crystal_size_mid 0.5
_exptl_crystal_size_min 0.2
_refine_diff_density_max 0.336
_refine_diff_density_min -0.371
_refine_diff_density_rms 0.070
_refine_ls_extinction_method none
_refine_ls_goodness_of_fit_ref 1.029
_refine_ls_hydrogen_treatment mixed
_refine_ls_matrix_type full
_refine_ls_number_parameters 623
_refine_ls_number_reflns 8862
_refine_ls_number_restraints 0
_refine_ls_restrained_S_all 1.029
_refine_ls_R_factor_all 0.1248
_refine_ls_R_factor_gt 0.0570
_refine_ls_shift/su_max 0.001
_refine_ls_shift/su_mean 0.000
_refine_ls_structure_factor_coef Fsqd
_refine_ls_weighting_details 'calc w=1/[\s^2^(Fo^2^)+(0.0271P)^2^+1.8728P] where P=(Fo^2^+2Fc^2^)/3'
_refine_ls_weighting_scheme calc
_refine_ls_wR_factor_gt 0.0890
_refine_ls_wR_factor_ref 0.1073
_reflns_number_gt 5267
_reflns_number_total 8862
_reflns_threshold_expression >2sigma(I)
_cod_data_source_file b717347d.txt
_cod_data_source_block ull1339=ull1337
_cod_original_cell_volume 2015.19(19)
_cod_original_formula_sum 'C40 H19 Cu2 N18 O1.50'
_cod_database_code 7003587

loop_
_symmetry_equiv_pos_as_xyz
'x, y, z'
'-x, -y, -z'

loop_
_atom_site_label
_atom_site_type_symbol
_atom_site_fract_x
_atom_site_fract_y
_atom_site_fract_z
_atom_site_U_iso_or_equiv
_atom_site_adp_type
_atom_site_occupancy
_atom_site_symmetry_multiplicity
_atom_site_calc_flag
_atom_site_refinement_flags
_atom_site_disorder_assembly
_atom_site_disorder_group
Cu1 Cu 0.83396(5) 0.48173(3) 0.73105(3) 0.03422(14) Uani 1 1 d . . .
Cu2 Cu 0.53598(5) 0.93051(3) 0.76216(3) 0.03677(14) Uani 1 1 d . . .
N1 N 0.8138(3) 0.5400(2) 0.60874(17) 0.0320(7) Uani 1 1 d . . .
N2 N 0.8123(3) 0.4664(2) 0.85713(17) 0.0325(7) Uani 1 1 d . . .
N4 N 0.5145(3) 0.8593(2) 0.88210(18) 0.0372(7) Uani 1 1 d . . .
N3 N 0.6012(3) 0.9602(2) 0.64215(19) 0.0432(8) Uani 1 1 d . . .
N5 N 0.7480(3) 0.61716(19) 0.74155(16) 0.0243(6) Uani 1 1 d . . .
N6 N 0.6327(3) 0.79844(19) 0.75490(16) 0.0253(6) Uani 1 1 d . . .
C1 C 0.8365(5) 0.4860(3) 0.5453(3) 0.0471(10) Uani 1 1 d . . .
C2 C 0.7978(6) 0.5231(4) 0.4645(3) 0.0627(14) Uani 1 1 d . . .
C3 C 0.7299(6) 0.6161(4) 0.4485(3) 0.0641(14) Uani 1 1 d . . .
C4 C 0.7049(4) 0.6733(3) 0.5139(2) 0.0448(10) Uani 1 1 d . . .
C5 C 0.7502(3) 0.6348(2) 0.5929(2) 0.0280(8) Uani 1 1 d . . .
C6 C 0.7707(3) 0.5545(3) 0.8860(2) 0.0284(8) Uani 1 1 d . . .
C7 C 0.7877(4) 0.5669(3) 0.9691(2) 0.0386(9) Uani 1 1 d . . .
C8 C 0.8391(4) 0.4829(4) 1.0247(3) 0.0489(11) Uani 1 1 d . . .
C9 C 0.8740(4) 0.3925(4) 0.9971(3) 0.0541(13) Uani 1 1 d . . .
C10 C 0.8642(4) 0.3868(3) 0.9121(3) 0.0462(11) Uani 1 1 d . . .
C11 C 0.6818(4) 0.8845(2) 0.6175(2) 0.0348(9) Uani 1 1 d . . .
C12 C 0.7632(5) 0.9044(3) 0.5458(3) 0.0489(11) Uani 1 1 d . . .
C13 C 0.7561(7) 1.0029(4) 0.4964(3) 0.0768(17) Uani 1 1 d . . .
C14 C 0.6680(7) 1.0768(4) 0.5186(3) 0.0804(19) Uani 1 1 d . . .
C15 C 0.5933(6) 1.0535(3) 0.5919(3) 0.0655(15) Uani 1 1 d . . .
C16 C 0.4386(5) 0.8958(3) 0.9408(3) 0.0517(11) Uani 1 1 d . . .
C17 C 0.4007(5) 0.8344(4) 1.0154(3) 0.0529(12) Uani 1 1 d . . .
C18 C 0.4395(4) 0.7315(3) 1.0290(2) 0.0405(10) Uani 1 1 d . . .
C19 C 0.5173(4) 0.6921(3) 0.9688(2) 0.0335(8) Uani 1 1 d . . .
C20 C 0.5574(4) 0.7576(3) 0.8962(2) 0.0292(8) Uani 1 1 d . . .
C21 C 0.7270(3) 0.6840(2) 0.6695(2) 0.0263(8) Uani 1 1 d . . .
C22 C 0.6829(4) 0.7857(2) 0.6790(2) 0.0283(8) Uani 1 1 d . . .
C23 C 0.6379(3) 0.7268(2) 0.82504(19) 0.0241(7) Uani 1 1 d . . .
C24 C 0.7153(3) 0.6360(2) 0.8192(2) 0.0240(7) Uani 1 1 d . . .
N32 N 0.8909(4) 0.3393(2) 0.7210(2) 0.0529(9) Uani 1 1 d . . .
N33 N 1.2110(6) 0.1327(4) 0.6554(3) 0.0922(16) Uani 1 1 d . . .
N34 N 0.8102(6) 0.0052(4) 0.7700(5) 0.146(3) Uani 1 1 d . . .
C31 C 0.9722(6) 0.1536(3) 0.7154(3) 0.0628(13) Uani 1 1 d . . .
C32 C 0.9272(4) 0.2558(3) 0.7186(3) 0.0492(11) Uani 1 1 d . . .
C33 C 1.1034(7) 0.1399(4) 0.6819(4) 0.0697(16) Uani 1 1 d . . .
C34 C 0.8841(6) 0.0705(4) 0.7450(4) 0.091(2) Uani 1 1 d . . .
N36 N 1.0539(4) 0.5360(2) 0.74155(19) 0.0439(8) Uani 1 1 d . . .
N37 N 1.4187(4) 0.6879(3) 0.6154(2) 0.0632(11) Uani 1 1 d . . .
N38 N 1.4506(4) 0.5052(3) 0.8697(2) 0.0493(9) Uani 1 1 d . . .
C35 C 1.3059(4) 0.5746(3) 0.7422(2) 0.0343(8) Uani 1 1 d . . .
C36 C 1.1671(4) 0.5534(3) 0.7425(2) 0.0324(8) Uani 1 1 d . . .
C37 C 1.3674(4) 0.6369(3) 0.6717(3) 0.0432(10) Uani 1 1 d . . .
C38 C 1.3842(4) 0.5363(3) 0.8131(2) 0.0361(9) Uani 1 1 d . . .
N40 N 0.4953(4) 1.0737(2) 0.7800(2) 0.0501(9) Uani 1 1 d . . .
N42 N 0.5887(4) 1.4038(3) 0.7089(3) 0.0698(12) Uani 1 1 d . . .
N41 N 0.2029(5) 1.3023(3) 0.8508(3) 0.0784(13) Uani 1 1 d . . .
C39 C 0.4242(4) 1.2632(3) 0.7765(2) 0.0365(9) Uani 1 1 d . . .
C40 C 0.4614(4) 1.1593(3) 0.7775(2) 0.0389(9) Uani 1 1 d . . .
C41 C 0.3012(5) 1.2862(3) 0.8161(3) 0.0455(10) Uani 1 1 d . . .
C42 C 0.5144(4) 1.3414(3) 0.7392(2) 0.0429(10) Uani 1 1 d . . .
N44 N 0.3322(4) 0.8851(3) 0.7352(2) 0.0590(10) Uani 1 1 d . . .
N46 N 0.0438(5) 0.7506(4) 0.5757(3) 0.0882(16) Uani 1 1 d . . .
N45 N -0.0561(5) 0.7727(3) 0.8446(3) 0.0791(14) Uani 1 1 d . . .
C43 C 0.1011(4) 0.8104(3) 0.7145(3) 0.0555(12) Uani 1 1 d . . .
C44 C 0.2277(5) 0.8523(3) 0.7258(3) 0.0489(11) Uani 1 1 d . . .
C45 C 0.0137(5) 0.7900(3) 0.7852(4) 0.0614(14) Uani 1 1 d . . .
C46 C 0.0695(5) 0.7776(4) 0.6372(4) 0.0637(14) Uani 1 1 d . . .
O1W O 0.9781(16) 0.1424(9) 0.9448(10) 0.202(6) Uani 0.50 1 d P . .
O2W O 0.2056(11) 1.0695(10) 1.0266(8) 0.316(6) Uani 1 1 d . . .
H1 H 0.884(4) 0.420(3) 0.557(2) 0.037(10) Uiso 1 1 d . . .
H2 H 0.821(5) 0.481(4) 0.426(3) 0.075(15) Uiso 1 1 d . . .
H3 H 0.698(5) 0.645(4) 0.396(3) 0.094(18) Uiso 1 1 d . . .
H4 H 0.651(4) 0.733(3) 0.506(2) 0.052(12) Uiso 1 1 d . . .
H7 H 0.762(3) 0.628(2) 0.9848(19) 0.020(9) Uiso 1 1 d . . .
H8 H 0.856(4) 0.499(3) 1.077(2) 0.041(11) Uiso 1 1 d . . .
H9 H 0.912(4) 0.337(3) 1.031(3) 0.070(14) Uiso 1 1 d . . .
H10 H 0.891(4) 0.324(3) 0.887(2) 0.040(10) Uiso 1 1 d . . .
H12 H 0.824(4) 0.857(3) 0.535(2) 0.039(11) Uiso 1 1 d . . .
H13 H 0.810(4) 1.016(3) 0.451(3) 0.059(13) Uiso 1 1 d . . .
H14 H 0.659(5) 1.136(4) 0.488(3) 0.073(14) Uiso 1 1 d . . .
H15 H 0.537(4) 1.099(3) 0.615(2) 0.054(13) Uiso 1 1 d . . .
H16 H 0.408(4) 0.961(3) 0.926(2) 0.045(11) Uiso 1 1 d . . .
H17 H 0.349(4) 0.861(3) 1.050(2) 0.049(12) Uiso 1 1 d . . .
H19 H 0.412(3) 0.687(3) 1.072(2) 0.031(10) Uiso 1 1 d . . .
H18 H 0.545(3) 0.623(2) 0.9757(18) 0.020(8) Uiso 1 1 d . . .

loop_
_atom_site_aniso_label
_atom_site_aniso_U_11
_atom_site_aniso_U_22
_atom_site_aniso_U_33
_atom_site_aniso_U_23
_atom_site_aniso_U_13
_atom_site_aniso_U_12
Cu1 0.0391(3) 0.0226(2) 0.0397(3) -0.00249(18) 0.0053(2) 0.00601(19)
Cu2 0.0439(3) 0.0222(2) 0.0437(3) -0.00452(19) 0.0024(2) 0.0072(2)
N1 0.0332(19) 0.0314(15) 0.0331(16) -0.0111(13) 0.0065(13) -0.0019(13)
N2 0.0275(18) 0.0258(14) 0.0403(17) 0.0059(13) 0.0034(13) 0.0014(12)
N4 0.046(2) 0.0278(15) 0.0400(18) -0.0112(13) 0.0044(15) 0.0009(14)
N3 0.055(2) 0.0253(15) 0.0458(19) 0.0044(14) 0.0010(16) 0.0081(15)
N5 0.0223(16) 0.0220(13) 0.0282(15) -0.0027(11) 0.0006(12) -0.0002(11)
N6 0.0265(17) 0.0226(13) 0.0272(15) -0.0048(11) -0.0012(12) -0.0019(12)
C1 0.052(3) 0.044(2) 0.049(3) -0.020(2) 0.008(2) 0.001(2)
C2 0.082(4) 0.070(3) 0.042(3) -0.030(3) 0.003(2) 0.005(3)
C3 0.078(4) 0.081(4) 0.036(3) -0.017(2) -0.007(2) 0.002(3)
C4 0.048(3) 0.052(3) 0.035(2) -0.0075(19) -0.0014(19) 0.005(2)
C5 0.028(2) 0.0298(17) 0.0265(18) -0.0054(14) 0.0020(15) -0.0036(15)
C6 0.0174(19) 0.0312(17) 0.0337(19) 0.0036(15) 0.0028(14) -0.0006(14)
C7 0.029(2) 0.051(2) 0.033(2) 0.0009(19) 0.0024(17) 0.0047(19)
C8 0.029(2) 0.077(3) 0.034(2) 0.011(2) 0.0013(18) 0.002(2)
C9 0.039(3) 0.061(3) 0.051(3) 0.026(2) 0.002(2) 0.008(2)
C10 0.037(3) 0.033(2) 0.060(3) 0.014(2) 0.005(2) 0.0046(18)
C11 0.045(2) 0.0241(17) 0.033(2) 0.0024(15) -0.0006(17) 0.0010(16)
C12 0.064(3) 0.037(2) 0.042(2) 0.0040(18) 0.011(2) 0.006(2)
C13 0.123(5) 0.046(3) 0.050(3) 0.021(2) 0.026(3) 0.003(3)
C14 0.139(6) 0.036(2) 0.055(3) 0.021(2) 0.017(3) 0.018(3)
C15 0.109(5) 0.033(2) 0.051(3) 0.005(2) 0.006(3) 0.021(3)
C16 0.066(3) 0.038(2) 0.052(3) -0.015(2) 0.007(2) 0.015(2)
C17 0.056(3) 0.061(3) 0.045(3) -0.022(2) 0.014(2) 0.011(2)
C18 0.039(3) 0.049(2) 0.033(2) -0.0073(19) 0.0071(18) -0.0053(19)
C19 0.033(2) 0.0337(19) 0.035(2) -0.0056(16) -0.0036(16) -0.0006(17)
C20 0.029(2) 0.0287(17) 0.0311(19) -0.0077(15) -0.0004(15) -0.0036(15)
C21 0.023(2) 0.0267(16) 0.0284(18) -0.0023(14) -0.0021(14) -0.0016(14)
C22 0.030(2) 0.0245(16) 0.0293(19) -0.0012(14) -0.0023(15) 0.0011(15)
C23 0.0213(19) 0.0228(16) 0.0286(18) -0.0045(14) -0.0004(14) -0.0022(14)
C24 0.0208(19) 0.0225(16) 0.0277(18) -0.0010(13) 0.0004(14) -0.0016(14)
N32 0.052(2) 0.0284(17) 0.078(3) -0.0086(17) 0.0094(19) 0.0063(16)
N33 0.106(5) 0.082(3) 0.090(4) -0.025(3) 0.000(3) 0.037(3)
N34 0.096(5) 0.045(3) 0.293(8) -0.005(4) -0.060(5) -0.009(3)
C31 0.072(4) 0.031(2) 0.088(3) -0.018(2) -0.020(3) 0.018(2)
C32 0.050(3) 0.038(2) 0.062(3) -0.013(2) -0.007(2) 0.009(2)
C33 0.089(5) 0.043(3) 0.080(4) -0.021(2) -0.015(3) 0.030(3)
C34 0.068(4) 0.037(3) 0.171(6) -0.022(3) -0.048(4) 0.014(3)
N36 0.037(2) 0.0469(19) 0.0443(19) 0.0039(15) 0.0014(16) -0.0048(16)
N37 0.043(2) 0.069(3) 0.071(3) 0.010(2) 0.0108(19) -0.0066(19)
N38 0.046(2) 0.055(2) 0.048(2) -0.0094(17) -0.0051(17) -0.0069(17)
C35 0.024(2) 0.0373(19) 0.041(2) -0.0025(16) 0.0032(16) -0.0032(16)
C36 0.042(3) 0.0307(18) 0.0244(18) -0.0038(14) 0.0035(17) -0.0008(17)
C37 0.029(2) 0.045(2) 0.054(3) -0.003(2) 0.0004(19) -0.0033(18)
C38 0.032(2) 0.0336(19) 0.044(2) -0.0124(17) 0.0078(18) -0.0078(17)
N40 0.051(2) 0.0288(17) 0.071(2) -0.0102(16) 0.0060(18) 0.0030(16)
N42 0.060(3) 0.045(2) 0.103(3) -0.013(2) 0.028(2) -0.008(2)
N41 0.063(3) 0.054(2) 0.119(4) -0.020(2) 0.030(3) -0.001(2)
C39 0.039(2) 0.0243(17) 0.047(2) -0.0093(16) -0.0012(18) 0.0033(16)
C40 0.042(3) 0.0303(19) 0.045(2) -0.0079(17) 0.0008(18) -0.0003(18)
C41 0.048(3) 0.0266(19) 0.061(3) -0.0065(18) 0.001(2) -0.0014(19)
C42 0.047(3) 0.031(2) 0.053(2) -0.0126(18) 0.000(2) 0.0072(19)
N44 0.043(3) 0.057(2) 0.079(3) -0.0152(19) -0.007(2) -0.0076(19)
N46 0.073(3) 0.098(4) 0.086(3) 0.013(3) -0.030(3) -0.023(3)
N45 0.057(3) 0.078(3) 0.096(3) 0.009(3) -0.007(3) -0.012(2)
C43 0.037(3) 0.039(2) 0.085(4) 0.013(2) -0.010(2) -0.0092(19)
C44 0.042(3) 0.031(2) 0.070(3) 0.0033(19) -0.006(2) 0.0013(19)
C45 0.049(3) 0.041(2) 0.090(4) 0.008(3) -0.021(3) -0.005(2)
C46 0.046(3) 0.055(3) 0.082(4) 0.018(3) -0.019(3) -0.013(2)
O1W 0.221(15) 0.127(9) 0.253(15) -0.015(9) -0.009(11) 0.059(9)
O2W 0.262(10) 0.359(13) 0.382(13) -0.221(11) -0.119(10) 0.114(9)

loop_
_atom_type_symbol
_atom_type_description
_atom_type_scat_dispersion_real
_atom_type_scat_dispersion_imag
_atom_type_scat_source
C C 0.0033 0.0016 'International Tables Vol C Tables 4.2.6.8 and 6.1.1.4'
H H 0.0000 0.0000 'International Tables Vol C Tables 4.2.6.8 and 6.1.1.4'
N N 0.0061 0.0033 'International Tables Vol C Tables 4.2.6.8 and 6.1.1.4'
O O 0.0106 0.0060 'International Tables Vol C Tables 4.2.6.8 and 6.1.1.4'
Cu Cu 0.3201 1.2651 'International Tables Vol C Tables 4.2.6.8 and 6.1.1.4'

loop_
_geom_angle_atom_site_label_1
_geom_angle_atom_site_label_2
_geom_angle_atom_site_label_3
_geom_angle
_geom_angle_site_symmetry_1
_geom_angle_site_symmetry_3
_geom_angle_publ_flag
N32 Cu1 N5 171.17(13) . . ?
N32 Cu1 N1 99.54(13) . . ?
N5 Cu1 N1 80.32(11) . . ?
N32 Cu1 N2 99.30(13) . . ?
N5 Cu1 N2 80.02(11) . . ?
N1 Cu1 N2 159.99(12) . . ?
N32 Cu1 N36 92.69(14) . . ?
N5 Cu1 N36 96.10(11) . . ?
N1 Cu1 N36 96.37(11) . . ?
N2 Cu1 N36 89.42(11) . . ?
N40 Cu2 N6 162.12(13) . . ?
N40 Cu2 N3 98.99(13) . . ?
N6 Cu2 N3 80.57(12) . . ?
N40 Cu2 N4 98.31(13) . . ?
N6 Cu2 N4 80.07(12) . . ?
N3 Cu2 N4 160.31(13) . . ?
N40 Cu2 N44 98.15(14) . . ?
N6 Cu2 N44 99.68(13) . . ?
N3 Cu2 N44 96.19(14) . . ?
N4 Cu2 N44 90.57(13) . . ?
C1 N1 C5 119.0(3) . . ?
C1 N1 Cu1 124.7(3) . . ?
C5 N1 Cu1 115.2(2) . . ?
C10 N2 C6 118.9(3) . . ?
C10 N2 Cu1 124.8(3) . . ?
C6 N2 Cu1 114.5(2) . . ?
C16 N4 C20 119.1(3) . . ?
C16 N4 Cu2 124.6(3) . . ?
C20 N4 Cu2 114.7(2) . . ?
C15 N3 C11 118.7(4) . . ?
C15 N3 Cu2 125.4(3) . . ?
C11 N3 Cu2 114.6(2) . . ?
C24 N5 C21 125.2(3) . . ?
C24 N5 Cu1 117.8(2) . . ?
C21 N5 Cu1 117.1(2) . . ?
C22 N6 C23 125.4(3) . . ?
C22 N6 Cu2 116.9(2) . . ?
C23 N6 Cu2 117.7(2) . . ?
N1 C1 C2 122.1(4) . . ?
C3 C2 C1 119.4(5) . . ?
C2 C3 C4 119.3(5) . . ?
C5 C4 C3 119.0(4) . . ?
N1 C5 C4 121.0(3) . . ?
N1 C5 C21 113.2(3) . . ?
C4 C5 C21 125.5(3) . . ?
N2 C6 C7 121.4(3) . . ?
N2 C6 C24 113.6(3) . . ?
C7 C6 C24 125.0(3) . . ?
C6 C7 C8 118.4(4) . . ?
C9 C8 C7 120.3(4) . . ?
C8 C9 C10 119.0(4) . . ?
N2 C10 C9 121.8(4) . . ?
N3 C11 C12 121.2(3) . . ?
N3 C11 C22 113.4(3) . . ?
C12 C11 C22 125.1(4) . . ?
C11 C12 C13 118.6(5) . . ?
C14 C13 C12 119.9(5) . . ?
C13 C14 C15 118.7(4) . . ?
N3 C15 C14 122.7(5) . . ?
N4 C16 C17 122.5(4) . . ?
C18 C17 C16 118.9(4) . . ?
C17 C18 C19 119.5(4) . . ?
C18 C19 C20 119.7(4) . . ?
N4 C20 C19 120.2(3) . . ?
N4 C20 C23 113.5(3) . . ?
C19 C20 C23 126.1(3) . . ?
N5 C21 C22 116.1(3) . . ?
N5 C21 C5 112.9(3) . . ?
C22 C21 C5 131.0(3) . . ?
N6 C22 C21 116.8(3) . . ?
N6 C22 C11 112.6(3) . . ?
C21 C22 C11 130.6(3) . . ?
N6 C23 C24 116.3(3) . . ?
N6 C23 C20 112.8(3) . . ?
C24 C23 C20 130.9(3) . . ?
N5 C24 C23 116.9(3) . . ?
N5 C24 C6 112.1(3) . . ?
C23 C24 C6 130.9(3) . . ?
C32 N32 Cu1 176.8(4) . . ?
C32 C31 C34 118.3(5) . . ?
C32 C31 C33 117.9(4) . . ?
C34 C31 C33 123.8(4) . . ?
N32 C32 C31 179.8(6) . . ?
N33 C33 C31 177.2(6) . . ?
N34 C34 C31 177.9(7) . . ?
C36 N36 Cu1 172.2(3) . . ?
C36 C35 C37 120.1(3) . . ?
C36 C35 C38 120.3(3) . . ?
C37 C35 C38 119.6(3) . . ?
N36 C36 C35 179.0(4) . . ?
N37 C37 C35 178.9(5) . . ?
N38 C38 C35 178.4(4) . . ?
C40 N40 Cu2 168.5(3) . . ?
C40 C39 C42 118.3(4) . . ?
C40 C39 C41 118.9(3) . . ?
C42 C39 C41 122.8(3) . . ?
N40 C40 C39 177.9(4) . . ?
N41 C41 C39 177.4(5) . . ?
N42 C42 C39 179.1(4) . . ?
C44 N44 Cu2 173.4(3) . . ?
C44 C43 C45 117.6(4) . . ?
C44 C43 C46 120.7(4) . . ?
C45 C43 C46 121.2(4) . . ?
N44 C44 C43 179.0(4) . . ?
N45 C45 C43 178.6(5) . . ?
N46 C46 C43 179.4(5) . . ?

loop_
_geom_bond_atom_site_label_1
_geom_bond_atom_site_label_2
_geom_bond_distance
_geom_bond_site_symmetry_2
_geom_bond_publ_flag
Cu1 N32 1.944(3) . ?
Cu1 N5 1.962(3) . ?
Cu1 N1 2.000(3) . ?
Cu1 N2 2.006(3) . ?
Cu1 N36 2.308(4) . ?
Cu2 N40 1.949(3) . ?
Cu2 N6 1.961(3) . ?
Cu2 N3 1.994(3) . ?
Cu2 N4 2.004(3) . ?
Cu2 N44 2.175(4) . ?
N1 C1 1.334(5) . ?
N1 C5 1.358(4) . ?
N2 C10 1.348(4) . ?
N2 C6 1.349(4) . ?
N4 C16 1.329(5) . ?
N4 C20 1.359(4) . ?
N3 C15 1.342(5) . ?
N3 C11 1.353(5) . ?
N5 C24 1.337(4) . ?
N5 C21 1.346(4) . ?
N6 C22 1.337(4) . ?
N6 C23 1.340(4) . ?
C1 C2 1.369(6) . ?
C2 C3 1.359(7) . ?
C3 C4 1.390(6) . ?
C4 C5 1.368(5) . ?
C5 C21 1.481(5) . ?
C6 C7 1.381(5) . ?
C6 C24 1.486(4) . ?
C7 C8 1.389(5) . ?
C8 C9 1.349(7) . ?
C9 C10 1.380(6) . ?
C11 C12 1.379(5) . ?
C11 C22 1.483(4) . ?
C12 C13 1.390(6) . ?
C13 C14 1.365(7) . ?
C14 C15 1.367(7) . ?
C16 C17 1.373(6) . ?
C17 C18 1.363(6) . ?
C18 C19 1.374(5) . ?
C19 C20 1.380(5) . ?
C20 C23 1.478(5) . ?
C21 C22 1.407(4) . ?
C23 C24 1.404(4) . ?
N32 C32 1.136(5) . ?
N33 C33 1.143(7) . ?
N34 C34 1.139(7) . ?
C31 C32 1.394(5) . ?
C31 C34 1.406(8) . ?
C31 C33 1.411(8) . ?
N36 C36 1.144(4) . ?
N37 C37 1.142(4) . ?
N38 C38 1.148(4) . ?
C35 C36 1.400(5) . ?
C35 C37 1.409(5) . ?
C35 C38 1.410(5) . ?
N40 C40 1.145(4) . ?
N42 C42 1.139(5) . ?
N41 C41 1.141(5) . ?
C39 C40 1.382(5) . ?
C39 C42 1.405(5) . ?
C39 C41 1.408(6) . ?
N44 C44 1.142(5) . ?
N46 C46 1.131(6) . ?
N45 C45 1.157(6) . ?
C43 C44 1.395(6) . ?
C43 C45 1.401(8) . ?
C43 C46 1.412(8) . ?
